data_2241669
loop_
_publ_author_name
'Nicolas-Gomez, Mariana'
'Bazany-Rodr\'iguez, Iv\'an J.'
'Plata-Vargas, Eduardo'
'Hern\'andez-Ortega, Sim\'on'
'Dorazco-Gonz\'alez, Alejandro'

_publ_section_title
;
 Crystal structure of 3-benzamido-1-(4-nitrobenzyl)quinolinium
 trifluoromethanesulfonate
;
_journal_coeditor_code HG5469
_journal_issue 5
_journal_name_full 'Acta Crystallographica Section E'
_journal_page_first 747
_journal_page_last 750
_journal_paper_doi 10.1107/S2056989016006423
_journal_volume 72
_journal_year 2016
_chemical_formula_iupac 'C23 H18 N3 O3 +, C F3 O3 S -'
_chemical_formula_moiety 'C23 H18 N3 O3 +, C F3 O3 S -'
_chemical_formula_sum 'C24 H18 F3 N3 O6 S'
_chemical_formula_weight 533.47
_chemical_name_systematic
;
3-Benzamido-1-(4-nitrobenzyl)quinolinium
trifluoromethanesulfonate
;
_space_group_crystal_system monoclinic
_space_group_IT_number 14
_space_group_name_Hall '-P 2ybc'
_space_group_name_H-M_alt 'P 1 21/c 1'
_symmetry_space_group_name_Hall '-P 2ybc'
_symmetry_space_group_name_H-M 'P 1 21/c 1'
_atom_sites_solution_hydrogens mixed
_audit_creation_method SHELXL-2013
_cell_angle_alpha 90
_cell_angle_beta 90.5440(10)
_cell_angle_gamma 90
_cell_formula_units_Z 8
_cell_length_a 15.2183(6)
_cell_length_b 20.0810(8)
_cell_length_c 15.3652(6)
_cell_measurement_reflns_used 9165
_cell_measurement_temperature 298(2)
_cell_measurement_theta_max 23.67
_cell_measurement_theta_min 2.42
_cell_volume 4695.4(3)
_computing_cell_refinement
;
APEX2 (Bruker, 2012)
;
_computing_data_collection
;
APEX2 (Bruker, 2012)
;
_computing_data_reduction
;
SAINT (Bruker, 2012)
;
_computing_molecular_graphics
;
SHELXTL (Sheldrick, 2008)
;
_computing_publication_material
;
SHELXTL (Sheldrick, 2008)
;
_computing_structure_refinement
;
SHELXL2013 (Sheldrick, 2015)
;
_computing_structure_solution
;
SHELXTL (Sheldrick, 2008)
;
_diffrn_ambient_temperature 298(2)
_diffrn_detector_area_resol_mean 0.83
_diffrn_measured_fraction_theta_full 0.999
_diffrn_measured_fraction_theta_max 0.998
_diffrn_measurement_device_type 'Bruker APEXII CCD area-detector'
_diffrn_measurement_method 'omega scans'
_diffrn_radiation_type MoK\a
_diffrn_radiation_wavelength 0.71073
_diffrn_reflns_av_R_equivalents 0.0949
_diffrn_reflns_limit_h_max 18
_diffrn_reflns_limit_h_min -18
_diffrn_reflns_limit_k_max 24
_diffrn_reflns_limit_k_min -24
_diffrn_reflns_limit_l_max 18
_diffrn_reflns_limit_l_min -17
_diffrn_reflns_number 38624
_diffrn_reflns_theta_full 25.242
_diffrn_reflns_theta_max 25.362
_diffrn_reflns_theta_min 1.338
_exptl_absorpt_coefficient_mu 0.209
_exptl_absorpt_correction_type none
_exptl_crystal_colour yellow
_exptl_crystal_density_diffrn 1.509
_exptl_crystal_description Prism
_exptl_crystal_F_000 2192
_exptl_crystal_size_max 0.300
_exptl_crystal_size_mid 0.171
_exptl_crystal_size_min 0.144
_refine_diff_density_max 0.296
_refine_diff_density_min -0.311
_refine_ls_extinction_method none
_refine_ls_goodness_of_fit_ref 0.854
_refine_ls_hydrogen_treatment mixed
_refine_ls_matrix_type full
_refine_ls_number_parameters 729
_refine_ls_number_reflns 8609
_refine_ls_number_restraints 180
_refine_ls_restrained_S_all 0.864
_refine_ls_R_factor_all 0.1298
_refine_ls_R_factor_gt 0.0458
_refine_ls_shift/su_max 0.000
_refine_ls_shift/su_mean 0.000
_refine_ls_structure_factor_coef Fsqd
_refine_ls_weighting_details
;
w=1/[\s^2^(Fo^2^)+(0.0366P)^2^] where P=(Fo^2^+2Fc^2^)/3
;
_refine_ls_weighting_scheme calc
_refine_ls_wR_factor_gt 0.0842
_refine_ls_wR_factor_ref 0.1103
_reflns_number_gt 3809
_reflns_number_total 8609
_reflns_threshold_expression 'I > 2\s(I)'
_cod_data_source_file hg5469sup1.cif
_cod_data_source_block I
_cod_database_code 2241669
_shelx_space_group_comment
;
The symmetry employed for this shelxl refinement is uniquely defined
by the following loop, which should always be used as a source of
symmetry information in preference to the above space-group names.
They are only intended as comments.
;
_shelx_estimated_absorpt_t_min 0.940
_shelx_estimated_absorpt_t_max 0.971
_shelxl_version_number 20.13

loop_
_space_group_symop_operation_xyz
'x, y, z'
'-x, y+1/2, -z+1/2'
'-x, -y, -z'
'x, -y-1/2, z-1/2'

loop_
_atom_site_type_symbol
_atom_site_label
_atom_site_fract_x
_atom_site_fract_y
_atom_site_fract_z
_atom_site_U_iso_or_equiv
_atom_site_adp_type
_atom_site_calc_flag
_atom_site_occupancy
_atom_site_disorder_assembly
_atom_site_disorder_group
O O1 0.41029(15) 0.60296(11) 0.34381(13) 0.0614(6) Uani d 1 . .
N N2 0.1246(2) 0.91541(18) 0.5407(2) 0.0720(9) Uani d 1 . .
O O2 0.05962(19) 0.88908(14) 0.50918(19) 0.0895(9) Uani d 1 . .
O O3 0.1269(2) 0.97245(14) 0.5673(2) 0.1157(11) Uani d 1 . .
N N1 0.42674(16) 0.69242(12) 0.57973(16) 0.0455(7) Uani d 1 . .
C C2 0.42848(19) 0.64777(15) 0.51480(19) 0.0465(8) Uani d 1 . .
H H2 0.4465 0.6611 0.4598 0.056 Uiso calc 1 . .
C C3 0.40385(19) 0.58199(15) 0.52846(19) 0.0422(8) Uani d 1 . .
C C4 0.37908(19) 0.56351(15) 0.61040(19) 0.0463(8) Uani d 1 . .
H H4 0.3624 0.5197 0.6207 0.056 Uiso calc 1 . .
C C5 0.3516(2) 0.59151(16) 0.7633(2) 0.0599(10) Uani d 1 . .
H H5 0.3354 0.5478 0.7751 0.072 Uiso calc 1 . .
C C6 0.3493(2) 0.63777(18) 0.8274(2) 0.0686(11) Uani d 1 . .
H H6 0.3311 0.6257 0.8828 0.082 Uiso calc 1 . .
C C7 0.3740(2) 0.70292(18) 0.8109(2) 0.0668(11) Uani d 1 . .
H H7 0.3727 0.7338 0.8560 0.080 Uiso calc 1 . .
C C8 0.4001(2) 0.72291(16) 0.7310(2) 0.0581(9) Uani d 1 . .
H H8 0.4163 0.7669 0.7211 0.070 Uiso calc 1 . .
C C9 0.4023(2) 0.67572(16) 0.66336(19) 0.0466(8) Uani d 1 . .
C C10 0.3784(2) 0.60934(15) 0.67883(19) 0.0453(8) Uani d 1 . .
C C11 0.4434(2) 0.76315(14) 0.55781(19) 0.0535(9) Uani d 1 . .
H H11A 0.4713 0.7658 0.5014 0.064 Uiso calc 1 . .
H H11B 0.4831 0.7824 0.6007 0.064 Uiso calc 1 . .
C C12 0.3584(2) 0.80241(15) 0.55578(18) 0.0450(8) Uani d 1 . .
C C13 0.2813(2) 0.77440(15) 0.52486(19) 0.0522(9) Uani d 1 . .
H H13 0.2809 0.7301 0.5073 0.063 Uiso calc 1 . .
C C14 0.2046(2) 0.81107(16) 0.51962(19) 0.0550(9) Uani d 1 . .
H H14 0.1530 0.7921 0.4984 0.066 Uiso calc 1 . .
C C15 0.2066(2) 0.87608(16) 0.5464(2) 0.0511(9) Uani d 1 . .
C C16 0.2812(3) 0.90518(17) 0.5779(2) 0.0627(10) Uani d 1 . .
H H16 0.2806 0.9492 0.5966 0.075 Uiso calc 1 . .
C C17 0.3573(2) 0.86843(15) 0.5817(2) 0.0599(10) Uani d 1 . .
H H17 0.4089 0.8882 0.6021 0.072 Uiso calc 1 . .
N N18 0.40495(17) 0.53477(12) 0.46162(16) 0.0457(7) Uani d 1 . .
H H18 0.3957(19) 0.4931(13) 0.4779(18) 0.055 Uiso d 1 . .
C C19 0.4050(2) 0.54681(17) 0.3739(2) 0.0492(8) Uani d 1 . .
C C20 0.4012(2) 0.48600(18) 0.3174(2) 0.0520(9) Uani d 1 . .
C C21 0.3658(2) 0.42642(19) 0.3436(2) 0.0667(10) Uani d 1 . .
H H21 0.3428 0.4223 0.3992 0.080 Uiso calc 1 . .
C C22 0.3643(3) 0.37257(19) 0.2874(3) 0.0831(12) Uani d 1 . .
H H22 0.3403 0.3324 0.3055 0.100 Uiso calc 1 . .
C C23 0.3983(3) 0.3781(2) 0.2048(3) 0.0891(14) Uani d 1 . .
H H23 0.3975 0.3418 0.1672 0.107 Uiso calc 1 . .
C C24 0.4330(3) 0.4374(2) 0.1790(2) 0.0874(14) Uani d 1 . .
H H24 0.4559 0.4415 0.1234 0.105 Uiso calc 1 . .
C C25 0.4344(2) 0.49175(19) 0.2346(2) 0.0700(11) Uani d 1 . .
H H25 0.4577 0.5321 0.2161 0.084 Uiso calc 1 . .
O O21 0.20655(15) -0.02685(11) 1.00566(14) 0.0677(7) Uani d 1 . .
N N22 0.3601(2) 0.43286(16) 0.93943(18) 0.0623(8) Uani d 1 . .
O O22 0.43183(18) 0.40720(13) 0.95183(18) 0.0851(8) Uani d 1 . .
O O23 0.34872(18) 0.49256(13) 0.92938(17) 0.0901(9) Uani d 1 . .
N N26 0.08024(15) 0.19179(11) 0.90797(14) 0.0393(6) Uani d 1 . .
C C27 0.07780(18) 0.14885(14) 0.97427(18) 0.0399(7) Uani d 1 . .
H H27 0.0608 0.1643 1.0286 0.048 Uiso calc 1 . .
C C28 0.09965(18) 0.08225(14) 0.96521(19) 0.0387(7) Uani d 1 . .
C C29 0.12306(19) 0.05999(14) 0.88465(19) 0.0469(8) Uani d 1 . .
H H29 0.1370 0.0153 0.8768 0.056 Uiso calc 1 . .
C C30 0.1490(2) 0.08164(17) 0.7297(2) 0.0621(10) Uani d 1 . .
H H30 0.1614 0.0369 0.7202 0.074 Uiso calc 1 . .
C C31 0.1528(2) 0.12537(18) 0.6631(2) 0.0701(11) Uani d 1 . .
H H31 0.1677 0.1104 0.6079 0.084 Uiso calc 1 . .
C C32 0.1348(2) 0.19245(18) 0.6759(2) 0.0688(11) Uani d 1 . .
H H32 0.1390 0.2218 0.6293 0.083 Uiso calc 1 . .
C C33 0.1111(2) 0.21621(16) 0.75568(19) 0.0555(9) Uani d 1 . .
H H33 0.0986 0.2611 0.7635 0.067 Uiso calc 1 . .
C C34 0.10618(19) 0.17144(15) 0.82524(18) 0.0420(8) Uani d 1 . .
C C35 0.12631(19) 0.10371(15) 0.81382(19) 0.0439(8) Uani d 1 . .
C C36 0.05804(19) 0.26267(13) 0.92396(18) 0.0452(8) Uani d 1 . .
H H36A 0.0277 0.2663 0.9790 0.054 Uiso calc 1 . .
H H36B 0.0184 0.2780 0.8784 0.054 Uiso calc 1 . .
C C37 0.1383(2) 0.30700(15) 0.92630(17) 0.0406(8) Uani d 1 . .
C C38 0.2186(2) 0.28329(15) 0.95501(19) 0.0498(9) Uani d 1 . .
H H38 0.2239 0.2389 0.9713 0.060 Uiso calc 1 . .
C C39 0.2909(2) 0.32433(16) 0.95987(19) 0.0533(9) Uani d 1 . .
H H39 0.3449 0.3080 0.9791 0.064 Uiso calc 1 . .
C C40 0.2817(2) 0.38968(16) 0.93586(19) 0.0469(8) Uani d 1 . .
C C41 0.2032(2) 0.41526(15) 0.90788(19) 0.0538(9) Uani d 1 . .
H H41 0.1984 0.4600 0.8927 0.065 Uiso calc 1 . .
C C42 0.1312(2) 0.37365(15) 0.90253(19) 0.0500(9) Uani d 1 . .
H H42 0.0776 0.3903 0.8829 0.060 Uiso calc 1 . .
C C43 0.1481(2) -0.01105(16) 1.0550(2) 0.0490(8) Uani d 1 . .
N N44 0.09404(17) 0.04176(12) 1.03937(16) 0.0437(7) Uani d 1 . .
H H44 0.0575(18) 0.0565(13) 1.0780(17) 0.052 Uiso d 1 . .
C C45 0.1292(2) -0.04973(15) 1.1360(2) 0.0475(8) Uani d 1 . .
C C46 0.1440(2) -0.11755(17) 1.1338(2) 0.0683(10) Uani d 1 . .
H H46 0.1655 -0.1371 1.0835 0.082 Uiso calc 1 . .
C C47 0.1271(3) -0.15649(19) 1.2059(3) 0.0836(13) Uani d 1 . .
H H47 0.1361 -0.2023 1.2035 0.100 Uiso calc 1 . .
C C48 0.0972(3) -0.1277(2) 1.2808(3) 0.0844(13) Uani d 1 . .
H H48 0.0865 -0.1540 1.3294 0.101 Uiso calc 1 . .
C C49 0.0831(2) -0.0606(2) 1.2844(2) 0.0726(11) Uani d 1 . .
H H49 0.0632 -0.0412 1.3356 0.087 Uiso calc 1 . .
C C50 0.0984(2) -0.02119(16) 1.2121(2) 0.0587(9) Uani d 1 . .
H H50 0.0881 0.0244 1.2146 0.070 Uiso calc 1 . .
S S1 0.35061(6) 0.14986(4) 0.08683(6) 0.0579(3) Uani d 1 . .
O O4 0.39929(14) 0.09068(10) 0.06530(13) 0.0613(6) Uani d 1 . .
O O5 0.39719(15) 0.21137(10) 0.07281(15) 0.0781(8) Uani d 1 . .
O O6 0.25996(16) 0.14934(12) 0.06060(18) 0.0973(9) Uani d 1 . .
C C51 0.3430(3) 0.14538(19) 0.2041(3) 0.0859(12) Uani d 1 . .
F F1 0.4184(6) 0.1409(9) 0.2480(7) 0.116(3) Uani d 0.56(3) A 1
F F2 0.2924(10) 0.0910(5) 0.2186(10) 0.129(3) Uani d 0.56(3) A 1
F F3 0.2872(10) 0.1946(7) 0.2229(12) 0.133(4) Uani d 0.56(3) A 1
F F1A 0.4226(7) 0.1671(10) 0.2312(13) 0.127(4) Uani d 0.44(3) A 2
F F2A 0.3289(15) 0.0856(4) 0.2381(9) 0.108(4) Uani d 0.44(3) A 2
F F3A 0.3015(13) 0.1924(7) 0.2490(10) 0.099(3) Uani d 0.44(3) A 2
S S2 0.92877(6) 0.15447(4) 0.17934(6) 0.0565(3) Uani d 1 . .
O O24 0.95479(15) 0.09446(11) 0.13662(16) 0.0838(8) Uani d 1 . .
O O25 0.94245(17) 0.21354(10) 0.12816(15) 0.0827(8) Uani d 1 . .
O O26 0.95282(18) 0.15957(13) 0.26900(16) 0.1016(9) Uani d 1 . .
C C52 0.8106(2) 0.14561(15) 0.1834(2) 0.0563(9) Uani d 1 . .
F F21 0.7755(4) 0.1902(3) 0.2367(6) 0.0916(17) Uani d 0.83(2) B 1
F F22 0.7851(5) 0.0871(3) 0.2147(5) 0.0707(15) Uani d 0.83(2) B 1
F F23 0.7716(4) 0.1511(4) 0.1065(3) 0.0856(16) Uani d 0.83(2) B 1
F F21A 0.7749(17) 0.2051(8) 0.196(2) 0.080(5) Uani d 0.17(2) B 2
F F22A 0.807(3) 0.0919(13) 0.234(2) 0.081(6) Uani d 0.17(2) B 2
F F23A 0.800(3) 0.1368(16) 0.0978(7) 0.090(5) Uani d 0.17(2) B 2

loop_
_atom_site_aniso_label
_atom_site_aniso_U_11
_atom_site_aniso_U_22
_atom_site_aniso_U_33
_atom_site_aniso_U_12
_atom_site_aniso_U_13
_atom_site_aniso_U_23
O1 0.0661(16) 0.0638(16) 0.0543(15) 0.0036(14) -0.0066(12) 0.0038(13)
N2 0.080(3) 0.064(2) 0.072(2) 0.015(2) 0.013(2) 0.0031(19)
O2 0.072(2) 0.093(2) 0.104(2) 0.0111(18) 0.0038(18) 0.0070(17)
O3 0.121(3) 0.073(2) 0.153(3) 0.037(2) -0.005(2) -0.026(2)
N1 0.0465(17) 0.0428(16) 0.0471(16) 0.0001(13) 0.0048(14) -0.0032(14)
C2 0.046(2) 0.048(2) 0.046(2) 0.0048(17) 0.0087(16) -0.0044(17)
C3 0.0352(18) 0.050(2) 0.0412(19) 0.0054(16) 0.0001(16) -0.0056(17)
C4 0.047(2) 0.045(2) 0.047(2) 0.0002(16) 0.0000(17) -0.0012(17)
C5 0.077(3) 0.056(2) 0.046(2) 0.009(2) 0.0049(19) 0.0014(19)
C6 0.095(3) 0.070(3) 0.041(2) 0.014(2) 0.009(2) -0.002(2)
C7 0.096(3) 0.060(3) 0.045(2) 0.015(2) -0.003(2) -0.0100(19)
C8 0.069(3) 0.055(2) 0.051(2) 0.0067(19) -0.003(2) -0.0096(19)
C9 0.046(2) 0.054(2) 0.041(2) 0.0075(17) -0.0020(16) -0.0048(17)
C10 0.047(2) 0.048(2) 0.0413(19) 0.0050(17) 0.0009(16) -0.0039(17)
C11 0.056(2) 0.048(2) 0.057(2) -0.0104(18) 0.0088(18) -0.0081(17)
C12 0.054(2) 0.041(2) 0.0406(19) -0.0049(18) 0.0108(17) -0.0020(15)
C13 0.065(2) 0.039(2) 0.053(2) -0.0030(19) -0.0014(19) -0.0063(16)
C14 0.056(2) 0.051(2) 0.058(2) -0.006(2) -0.0022(19) -0.0012(18)
C15 0.061(2) 0.046(2) 0.046(2) 0.004(2) 0.0093(19) 0.0023(17)
C16 0.076(3) 0.045(2) 0.067(2) 0.000(2) 0.013(2) -0.0120(19)
C17 0.064(3) 0.048(2) 0.069(2) -0.010(2) 0.009(2) -0.0169(18)
N18 0.0521(17) 0.0449(16) 0.0403(17) -0.0001(15) 0.0034(14) -0.0053(15)
C19 0.0376(19) 0.061(2) 0.049(2) 0.0065(19) -0.0018(17) -0.004(2)
C20 0.046(2) 0.070(3) 0.040(2) 0.014(2) -0.0078(17) -0.0092(19)
C21 0.066(3) 0.078(3) 0.055(2) -0.006(2) 0.000(2) -0.019(2)
C22 0.086(3) 0.081(3) 0.083(3) -0.005(2) -0.014(3) -0.029(2)
C23 0.087(3) 0.107(4) 0.072(3) 0.026(3) -0.023(3) -0.045(3)
C24 0.092(3) 0.122(4) 0.049(3) 0.027(3) -0.009(2) -0.021(3)
C25 0.076(3) 0.088(3) 0.045(2) 0.017(2) -0.004(2) -0.003(2)
O21 0.0592(16) 0.0751(17) 0.0689(16) 0.0210(14) 0.0073(13) 0.0066(13)
N22 0.075(2) 0.055(2) 0.0571(19) -0.009(2) 0.0089(19) -0.0023(16)
O22 0.0620(18) 0.082(2) 0.112(2) -0.0055(16) -0.0009(17) -0.0033(16)
O23 0.103(2) 0.0574(17) 0.110(2) -0.0216(17) 0.0022(17) 0.0036(16)
N26 0.0430(16) 0.0368(15) 0.0381(15) 0.0024(12) 0.0004(13) -0.0012(12)
C27 0.0421(19) 0.044(2) 0.0331(17) -0.0033(16) 0.0004(15) 0.0026(16)
C28 0.0378(18) 0.0353(19) 0.0429(19) -0.0011(15) -0.0015(15) 0.0035(16)
C29 0.054(2) 0.0348(19) 0.052(2) -0.0007(16) -0.0025(18) -0.0033(17)
C30 0.083(3) 0.053(2) 0.050(2) 0.009(2) 0.001(2) -0.0102(19)
C31 0.094(3) 0.074(3) 0.043(2) 0.015(2) 0.007(2) -0.007(2)
C32 0.094(3) 0.073(3) 0.039(2) 0.011(2) 0.008(2) 0.0087(19)
C33 0.073(3) 0.053(2) 0.041(2) 0.0073(19) -0.0007(19) 0.0064(17)
C34 0.0430(19) 0.047(2) 0.0364(18) 0.0009(16) -0.0011(15) -0.0009(16)
C35 0.045(2) 0.047(2) 0.0404(19) 0.0004(17) -0.0012(16) -0.0042(17)
C36 0.051(2) 0.0386(19) 0.0461(19) 0.0099(16) 0.0063(17) 0.0004(15)
C37 0.050(2) 0.041(2) 0.0308(17) 0.0041(17) 0.0047(16) 0.0014(15)
C38 0.059(2) 0.0348(19) 0.055(2) 0.0038(18) -0.0005(19) 0.0087(16)
C39 0.054(2) 0.053(2) 0.052(2) 0.0070(19) -0.0035(18) 0.0078(18)
C40 0.054(2) 0.046(2) 0.0403(19) -0.0052(19) 0.0021(17) 0.0006(16)
C41 0.065(2) 0.038(2) 0.058(2) 0.002(2) 0.008(2) 0.0099(17)
C42 0.055(2) 0.044(2) 0.052(2) 0.0122(18) -0.0015(18) 0.0088(16)
C43 0.042(2) 0.050(2) 0.055(2) -0.0022(18) -0.0071(18) 0.0008(18)
N44 0.0464(17) 0.0386(16) 0.0460(17) 0.0048(14) 0.0057(13) 0.0049(14)
C45 0.042(2) 0.041(2) 0.059(2) -0.0010(16) -0.0108(17) 0.0125(18)
C46 0.071(3) 0.047(2) 0.086(3) 0.004(2) -0.007(2) 0.009(2)
C47 0.085(3) 0.049(2) 0.116(4) -0.010(2) -0.028(3) 0.031(3)
C48 0.082(3) 0.088(4) 0.083(3) -0.024(3) -0.024(3) 0.035(3)
C49 0.078(3) 0.079(3) 0.060(3) -0.010(2) -0.012(2) 0.015(2)
C50 0.069(3) 0.051(2) 0.056(2) -0.0022(19) -0.012(2) 0.0121(19)
S1 0.0589(6) 0.0519(6) 0.0629(6) 0.0021(5) 0.0004(5) 0.0137(5)
O4 0.0767(17) 0.0447(14) 0.0624(14) 0.0070(13) 0.0043(13) -0.0032(11)
O5 0.0778(18) 0.0469(15) 0.110(2) -0.0095(13) 0.0207(15) 0.0183(13)
O6 0.0554(17) 0.094(2) 0.142(2) -0.0019(16) -0.0331(17) 0.0289(18)
C51 0.097(3) 0.084(3) 0.078(3) 0.030(2) 0.031(2) 0.015(2)
F1 0.149(4) 0.152(8) 0.047(3) 0.048(4) -0.006(3) 0.021(4)
F2 0.148(7) 0.122(4) 0.120(7) 0.011(4) 0.062(5) 0.064(4)
F3 0.159(6) 0.144(4) 0.097(8) 0.079(4) 0.046(6) -0.011(5)
F1A 0.132(4) 0.150(9) 0.098(8) 0.025(4) -0.027(5) -0.011(6)
F2A 0.183(9) 0.088(4) 0.053(5) 0.042(4) 0.021(6) 0.033(3)
F3A 0.150(6) 0.100(4) 0.047(5) 0.040(5) 0.026(5) 0.006(4)
S2 0.0512(6) 0.0511(6) 0.0671(6) -0.0032(5) 0.0020(5) -0.0055(5)
O24 0.0663(17) 0.0554(15) 0.130(2) 0.0093(13) 0.0378(16) -0.0202(15)
O25 0.097(2) 0.0514(15) 0.1002(19) -0.0166(14) 0.0260(16) 0.0076(14)
O26 0.098(2) 0.131(2) 0.0753(19) -0.0293(19) -0.0394(16) 0.0004(17)
C52 0.058(2) 0.050(2) 0.060(2) 0.0106(19) 0.0017(19) -0.0027(18)
F21 0.088(2) 0.075(2) 0.112(4) 0.0202(19) 0.040(3) -0.014(3)
F22 0.054(3) 0.0696(18) 0.089(3) -0.0102(18) 0.002(2) 0.015(2)
F23 0.056(3) 0.113(4) 0.0874(19) 0.013(2) -0.0224(19) 0.0210(19)
F21A 0.059(8) 0.079(6) 0.102(10) 0.035(7) 0.002(9) -0.008(6)
F22A 0.073(13) 0.068(7) 0.103(10) -0.022(8) 0.014(10) 0.017(7)
F23A 0.086(13) 0.105(10) 0.079(5) 0.037(10) -0.053(8) -0.019(6)

loop_
_atom_type_symbol
_atom_type_description
_atom_type_scat_dispersion_real
_atom_type_scat_dispersion_imag
_atom_type_scat_source
C C 0.0033 0.0016 'International Tables Vol C Tables 4.2.6.8 and 6.1.1.4'
H H 0.0000 0.0000 'International Tables Vol C Tables 4.2.6.8 and 6.1.1.4'
N N 0.0061 0.0033 'International Tables Vol C Tables 4.2.6.8 and 6.1.1.4'
O O 0.0106 0.0060 'International Tables Vol C Tables 4.2.6.8 and 6.1.1.4'
F F 0.0171 0.0103 'International Tables Vol C Tables 4.2.6.8 and 6.1.1.4'
S S 0.1246 0.1234 'International Tables Vol C Tables 4.2.6.8 and 6.1.1.4'

loop_
_geom_angle_atom_site_label_1
_geom_angle_atom_site_label_2
_geom_angle_atom_site_label_3
_geom_angle
O3 N2 O2 124.2(4)
O3 N2 C15 117.5(4)
O2 N2 C15 118.3(3)
C2 N1 C9 122.4(3)
C2 N1 C11 117.8(2)
C9 N1 C11 119.5(2)
N1 C2 C3 121.0(3)
N1 C2 H2 119.5
C3 C2 H2 119.5
C4 C3 C2 118.3(3)
C4 C3 N18 119.8(3)
C2 C3 N18 121.9(3)
C3 C4 C10 121.2(3)
C3 C4 H4 119.4
C10 C4 H4 119.4
C6 C5 C10 120.3(3)
C6 C5 H5 119.8
C10 C5 H5 119.8
C5 C6 C7 120.4(3)
C5 C6 H6 119.8
C7 C6 H6 119.8
C8 C7 C6 121.9(3)
C8 C7 H7 119.0
C6 C7 H7 119.0
C7 C8 C9 118.6(3)
C7 C8 H8 120.7
C9 C8 H8 120.7
N1 C9 C10 117.4(3)
N1 C9 C8 122.1(3)
C10 C9 C8 120.5(3)
C4 C10 C9 119.7(3)
C4 C10 C5 122.0(3)
C9 C10 C5 118.3(3)
N1 C11 C12 110.8(2)
N1 C11 H11A 109.5
C12 C11 H11A 109.5
N1 C11 H11B 109.5
C12 C11 H11B 109.5
H11A C11 H11B 108.1
C13 C12 C17 118.5(3)
C13 C12 C11 121.2(3)
C17 C12 C11 120.3(3)
C14 C13 C12 121.1(3)
C14 C13 H13 119.4
C12 C13 H13 119.4
C15 C14 C13 118.4(3)
C15 C14 H14 120.8
C13 C14 H14 120.8
C16 C15 C14 122.1(3)
C16 C15 N2 119.5(3)
C14 C15 N2 118.4(4)
C15 C16 C17 119.0(3)
C15 C16 H16 120.5
C17 C16 H16 120.5
C16 C17 C12 120.9(3)
C16 C17 H17 119.5
C12 C17 H17 119.5
C19 N18 C3 127.1(3)
C19 N18 H18 116.6(19)
C3 N18 H18 115.5(18)
O1 C19 N18 122.4(3)
O1 C19 C20 122.3(3)
N18 C19 C20 115.2(3)
C21 C20 C25 119.4(3)
C21 C20 C19 123.6(3)
C25 C20 C19 117.0(3)
C20 C21 C22 120.2(3)
C20 C21 H21 119.9
C22 C21 H21 119.9
C23 C22 C21 120.4(4)
C23 C22 H22 119.8
C21 C22 H22 119.8
C24 C23 C22 119.1(4)
C24 C23 H23 120.4
C22 C23 H23 120.4
C23 C24 C25 120.8(4)
C23 C24 H24 119.6
C25 C24 H24 119.6
C20 C25 C24 120.0(4)
C20 C25 H25 120.0
C24 C25 H25 120.0
O22 N22 O23 124.0(3)
O22 N22 C40 118.6(3)
O23 N22 C40 117.3(3)
C27 N26 C34 121.0(2)
C27 N26 C36 119.0(2)
C34 N26 C36 119.9(2)
N26 C27 C28 122.6(3)
N26 C27 H27 118.7
C28 C27 H27 118.7
C29 C28 C27 118.1(3)
C29 C28 N44 124.4(3)
C27 C28 N44 117.5(3)
C28 C29 C35 120.7(3)
C28 C29 H29 119.6
C35 C29 H29 119.6
C31 C30 C35 120.2(3)
C31 C30 H30 119.9
C35 C30 H30 119.9
C30 C31 C32 120.8(3)
C30 C31 H31 119.6
C32 C31 H31 119.6
C33 C32 C31 121.4(3)
C33 C32 H32 119.3
C31 C32 H32 119.3
C32 C33 C34 118.5(3)
C32 C33 H33 120.7
C34 C33 H33 120.7
N26 C34 C33 121.7(3)
N26 C34 C35 117.5(3)
C33 C34 C35 120.9(3)
C29 C35 C34 120.0(3)
C29 C35 C30 121.7(3)
C34 C35 C30 118.3(3)
N26 C36 C37 112.6(2)
N26 C36 H36A 109.1
C37 C36 H36A 109.1
N26 C36 H36B 109.1
C37 C36 H36B 109.1
H36A C36 H36B 107.8
C38 C37 C42 118.8(3)
C38 C37 C36 121.1(3)
C42 C37 C36 120.0(3)
C39 C38 C37 121.1(3)
C39 C38 H38 119.5
C37 C38 H38 119.5
C40 C39 C38 118.7(3)
C40 C39 H39 120.7
C38 C39 H39 120.7
C41 C40 C39 122.1(3)
C41 C40 N22 119.7(3)
C39 C40 N22 118.2(3)
C40 C41 C42 118.8(3)
C40 C41 H41 120.6
C42 C41 H41 120.6
C41 C42 C37 120.5(3)
C41 C42 H42 119.7
C37 C42 H42 119.7
O21 C43 N44 122.5(3)
O21 C43 C45 122.0(3)
N44 C43 C45 115.5(3)
C43 N44 C28 123.6(3)
C43 N44 H44 122.2(19)
C28 N44 H44 113.7(19)
C46 C45 C50 119.0(3)
C46 C45 C43 117.3(3)
C50 C45 C43 123.7(3)
C47 C46 C45 120.5(4)
C47 C46 H46 119.8
C45 C46 H46 119.8
C48 C47 C46 120.0(4)
C48 C47 H47 120.0
C46 C47 H47 120.0
C49 C48 C47 120.2(4)
C49 C48 H48 119.9
C47 C48 H48 119.9
C48 C49 C50 120.2(4)
C48 C49 H49 119.9
C50 C49 H49 119.9
C49 C50 C45 120.1(3)
C49 C50 H50 120.0
C45 C50 H50 120.0
O6 S1 O4 115.16(15)
O6 S1 O5 115.95(15)
O4 S1 O5 114.69(13)
O6 S1 C51 102.08(18)
O4 S1 C51 103.03(15)
O5 S1 C51 103.16(17)
F2A C51 F3A 111.0(11)
F1 C51 F3 119.1(14)
F2A C51 F1A 108.6(8)
F3A C51 F1A 92.3(13)
F1 C51 F2 110.5(6)
F3 C51 F2 101.4(10)
F2A C51 S1 116.7(7)
F1 C51 S1 116.5(6)
F3A C51 S1 121.0(8)
F3 C51 S1 103.0(8)
F1A C51 S1 103.0(9)
F2 C51 S1 104.3(7)
O26 S2 O24 115.75(17)
O26 S2 O25 115.56(16)
O24 S2 O25 113.67(14)
O26 S2 C52 102.72(16)
O24 S2 C52 102.28(14)
O25 S2 C52 104.40(16)
F21A C52 F22A 128(3)
F23 C52 F22 105.5(5)
F23 C52 F21 108.4(4)
F22 C52 F21 104.6(5)
F21A C52 F23A 102.8(15)
F22A C52 F23A 117(2)
F23 C52 S2 113.6(4)
F21A C52 S2 108.9(13)
F22A C52 S2 98.7(18)
F22 C52 S2 113.1(4)
F21 C52 S2 111.1(3)
F23A C52 S2 95.3(17)

loop_
_geom_bond_atom_site_label_1
_geom_bond_atom_site_label_2
_geom_bond_distance
O1 C19 1.222(3)
N2 O3 1.217(3)
N2 O2 1.218(4)
N2 C15 1.478(4)
N1 C2 1.342(3)
N1 C9 1.383(3)
N1 C11 1.482(3)
C2 C3 1.390(4)
C2 H2 0.9300
C3 C4 1.369(4)
C3 N18 1.398(3)
C4 C10 1.397(4)
C4 H4 0.9300
C5 C6 1.355(4)
C5 C10 1.411(4)
C5 H5 0.9300
C6 C7 1.385(4)
C6 H6 0.9300
C7 C8 1.355(4)
C7 H7 0.9300
C8 C9 1.408(4)
C8 H8 0.9300
C9 C10 1.402(4)
C11 C12 1.516(4)
C11 H11A 0.9700
C11 H11B 0.9700
C12 C13 1.381(4)
C12 C17 1.385(4)
C13 C14 1.381(4)
C13 H13 0.9300
C14 C15 1.369(4)
C14 H14 0.9300
C15 C16 1.362(4)
C16 C17 1.374(4)
C16 H16 0.9300
C17 H17 0.9300
N18 C19 1.369(4)
N18 H18 0.88(3)
C19 C20 1.499(4)
C20 C21 1.374(4)
C20 C25 1.378(4)
C21 C22 1.383(4)
C21 H21 0.9300
C22 C23 1.380(5)
C22 H22 0.9300
C23 C24 1.364(5)
C23 H23 0.9300
C24 C25 1.386(5)
C24 H24 0.9300
C25 H25 0.9300
O21 C43 1.217(3)
N22 O22 1.221(3)
N22 O23 1.221(3)
N22 C40 1.475(4)
N26 C27 1.335(3)
N26 C34 1.396(3)
N26 C36 1.484(3)
C27 C28 1.386(4)
C27 H27 0.9300
C28 C29 1.366(4)
C28 N44 1.403(3)
C29 C35 1.400(4)
C29 H29 0.9300
C30 C31 1.351(4)
C30 C35 1.412(4)
C30 H30 0.9300
C31 C32 1.389(4)
C31 H31 0.9300
C32 C33 1.366(4)
C32 H32 0.9300
C33 C34 1.399(4)
C33 H33 0.9300
C34 C35 1.405(4)
C36 C37 1.511(4)
C36 H36A 0.9700
C36 H36B 0.9700
C37 C38 1.380(4)
C37 C42 1.391(4)
C38 C39 1.376(4)
C38 H38 0.9300
C39 C40 1.370(4)
C39 H39 0.9300
C40 C41 1.366(4)
C41 C42 1.380(4)
C41 H41 0.9300
C42 H42 0.9300
C43 N44 1.362(4)
C43 C45 1.497(4)
N44 H44 0.87(2)
C45 C46 1.381(4)
C45 C50 1.387(4)
C46 C47 1.381(5)
C46 H46 0.9300
C47 C48 1.370(5)
C47 H47 0.9300
C48 C49 1.366(5)
C48 H48 0.9300
C49 C50 1.385(4)
C49 H49 0.9300
C50 H50 0.9300
S1 O6 1.434(2)
S1 O4 1.441(2)
S1 O5 1.441(2)
S1 C51 1.809(4)
C51 F2A 1.326(7)
C51 F1 1.328(6)
C51 F3A 1.332(7)
C51 F3 1.337(6)
C51 F1A 1.350(7)
C51 F2 1.355(6)
S2 O26 1.426(2)
S2 O24 1.430(2)
S2 O25 1.439(2)
S2 C52 1.809(4)
C52 F23 1.321(4)
C52 F21A 1.329(8)
C52 F22A 1.329(8)
C52 F22 1.330(4)
C52 F21 1.330(4)
C52 F23A 1.335(8)

loop_
_geom_hbond_atom_site_label_D
_geom_hbond_atom_site_label_H
_geom_hbond_atom_site_label_A
_geom_hbond_site_symmetry_A
_geom_hbond_distance_DH
_geom_hbond_distance_HA
_geom_hbond_distance_DA
_geom_hbond_angle_DHA
N18 H18 O4 4_566 0.88(3) 2.15(3) 2.982(3) 156(3)
N44 H44 O24 1_456 0.87(2) 1.97(3) 2.811(3) 164(3)

_cod_database_fobs_code 2241669
